data_7117233
loop_
_publ_author_name
'Stephanie M. Quan'
'Paula L. Diaconescu'

_publ_section_title
;
 High activity of an indium alkoxide complex toward ring opening
 polymerization of cyclic esters
;
_journal_name_full Chem.Commun.
_journal_page_first 9643
_journal_paper_doi 10.1039/C5cc01312G
_journal_volume 51
_journal_year 2015
_chemical_formula_sum 'C48 H68 Cl Fe In N2 O4'
_chemical_formula_weight 943.16
_chemical_name_systematic
; 
 ? 
;
_space_group_IT_number 19
_symmetry_cell_setting orthorhombic
_symmetry_space_group_name_Hall 'P 2ac 2ab'
_symmetry_space_group_name_H-M 'P 21 21 21'
_atom_sites_solution_hydrogens geom
_atom_sites_solution_primary direct
_atom_sites_solution_secondary difmap
_audit_creation_method SHELXL-97
_audit_update_record
;
2015-02-05 deposited with the CCDC.
2015-05-07 downloaded from the CCDC.
;
_cell_angle_alpha 90.00
_cell_angle_beta 90.00
_cell_angle_gamma 90.00
_cell_formula_units_Z 4
_cell_length_a 10.3658(10)
_cell_length_b 18.6942(18)
_cell_length_c 23.794(2)
_cell_measurement_temperature 120(2)
_cell_volume 4610.8(7)
_computing_structure_refinement 'SHELXL-97 (Sheldrick, 1997)'
_computing_structure_solution 'SHELXS-97 (Sheldrick, 1990)'
_diffrn_ambient_temperature 120(2)
_diffrn_measured_fraction_theta_full 0.995
_diffrn_measured_fraction_theta_max 0.996
_diffrn_radiation_monochromator graphite
_diffrn_radiation_source 'fine-focus sealed tube'
_diffrn_radiation_type MoK\a
_diffrn_radiation_wavelength 0.71073
_diffrn_reflns_av_R_equivalents 0.0289
_diffrn_reflns_av_sigmaI/netI 0.0224
_diffrn_reflns_limit_h_max 12
_diffrn_reflns_limit_h_min -12
_diffrn_reflns_limit_k_max 23
_diffrn_reflns_limit_k_min -23
_diffrn_reflns_limit_l_max 29
_diffrn_reflns_limit_l_min -29
_diffrn_reflns_number 50963
_diffrn_reflns_theta_full 25.00
_diffrn_reflns_theta_max 26.37
_diffrn_reflns_theta_min 3.59
_exptl_absorpt_coefficient_mu 0.916
_exptl_absorpt_correction_T_max 0.9221
_exptl_absorpt_correction_T_min 0.7900
_exptl_absorpt_correction_type multi-scan
_exptl_absorpt_process_details 'Bruker AXS area detector scaling and absorption correction'
_exptl_crystal_density_diffrn 1.359
_exptl_crystal_density_method 'not measured'
_exptl_crystal_description block
_exptl_crystal_F_000 1976
_exptl_crystal_size_max 0.27
_exptl_crystal_size_mid 0.19
_exptl_crystal_size_min 0.09
_refine_diff_density_max 0.623
_refine_diff_density_min -0.727
_refine_diff_density_rms 0.055
_refine_ls_abs_structure_details 'Flack H D (1983), Acta Cryst. A39, 876-881'
_refine_ls_abs_structure_Flack 0.000(11)
_refine_ls_extinction_method none
_refine_ls_goodness_of_fit_ref 1.107
_refine_ls_hydrogen_treatment mixed
_refine_ls_matrix_type full
_refine_ls_number_parameters 517
_refine_ls_number_reflns 9383
_refine_ls_number_restraints 0
_refine_ls_restrained_S_all 1.107
_refine_ls_R_factor_all 0.0234
_refine_ls_R_factor_gt 0.0225
_refine_ls_shift/su_max 0.002
_refine_ls_shift/su_mean 0.000
_refine_ls_structure_factor_coef Fsqd
_refine_ls_weighting_details 'calc w=1/[\s^2^(Fo^2^)+(0.0152P)^2^+3.5798P] where P=(Fo^2^+2Fc^2^)/3'
_refine_ls_weighting_scheme calc
_refine_ls_wR_factor_gt 0.0506
_refine_ls_wR_factor_ref 0.0510
_reflns_number_gt 9156
_reflns_number_total 9383
_reflns_threshold_expression >2sigma(I)
_cod_data_source_file c5cc01312g2.cif
_cod_data_source_block pld1368sm_a
_cod_original_cell_volume 4610.8(8)
_cod_original_sg_symbol_H-M P2(1)2(1)2(1)
_cod_database_code 7117233

loop_
_symmetry_equiv_pos_as_xyz
'x, y, z'
'-x+1/2, -y, z+1/2'
'-x, y+1/2, -z+1/2'
'x+1/2, -y+1/2, -z'

loop_
_atom_site_label
_atom_site_type_symbol
_atom_site_fract_x
_atom_site_fract_y
_atom_site_fract_z
_atom_site_U_iso_or_equiv
_atom_site_adp_type
_atom_site_occupancy
_atom_site_symmetry_multiplicity
_atom_site_calc_flag
_atom_site_refinement_flags
_atom_site_disorder_assembly
_atom_site_disorder_group
In1 In 0.771985(14) 0.911538(7) 0.035406(6) 0.00951(4) Uani 1 1 d . . .
Fe1 Fe 0.62519(3) 0.842875(17) -0.109842(14) 0.01514(7) Uani 1 1 d . . .
Cl1 Cl 0.99114(5) 0.90677(3) -0.00211(2) 0.01725(11) Uani 1 1 d . . .
O1 O 0.79574(16) 0.86476(8) 0.11459(6) 0.0146(3) Uani 1 1 d . . .
O2 O 0.79766(15) 1.01390(8) 0.07021(6) 0.0132(3) Uani 1 1 d . . .
O3 O 0.55143(15) 0.92339(8) 0.06343(7) 0.0169(4) Uani 1 1 d . . .
N1 N 0.7217(2) 0.79991(9) 0.00789(7) 0.0118(4) Uani 1 1 d . . .
N2 N 0.69588(16) 0.97447(9) -0.03840(8) 0.0112(4) Uani 1 1 d . . .
C1 C 0.4992(2) 0.99500(13) 0.07028(12) 0.0238(6) Uani 1 1 d . . .
H1A H 0.4851 1.0178 0.0332 0.029 Uiso 1 1 calc R . .
H1B H 0.5590 1.0252 0.0924 0.029 Uiso 1 1 calc R . .
C2 C 0.3735(3) 0.98561(16) 0.10078(13) 0.0336(7) Uani 1 1 d . . .
H2A H 0.3105 1.0228 0.0896 0.040 Uiso 1 1 calc R . .
H2B H 0.3860 0.9876 0.1420 0.040 Uiso 1 1 calc R . .
C3 C 0.3291(3) 0.91163(17) 0.08222(13) 0.0340(7) Uani 1 1 d . . .
H3A H 0.2680 0.8904 0.1095 0.041 Uiso 1 1 calc R . .
H3B H 0.2884 0.9130 0.0446 0.041 Uiso 1 1 calc R . .
C4 C 0.4555(3) 0.87136(14) 0.08111(12) 0.0254(6) Uani 1 1 d . . .
H4A H 0.4764 0.8523 0.1189 0.030 Uiso 1 1 calc R . .
H4B H 0.4513 0.8310 0.0542 0.030 Uiso 1 1 calc R . .
C5 C 0.7086(2) 0.78114(11) -0.04992(9) 0.0141(5) Uani 1 1 d . . .
C6 C 0.6026(3) 0.74385(13) -0.07499(11) 0.0244(6) Uani 1 1 d . . .
H6 H 0.5242 0.7256 -0.0552 0.029 Uiso 1 1 calc R . .
C7 C 0.6305(3) 0.73707(14) -0.13320(11) 0.0311(7) Uani 1 1 d . . .
H7 H 0.5739 0.7139 -0.1619 0.037 Uiso 1 1 calc R . .
C8 C 0.7505(3) 0.77003(13) -0.14374(10) 0.0301(7) Uani 1 1 d . . .
H8 H 0.7927 0.7742 -0.1814 0.036 Uiso 1 1 calc R . .
C9 C 0.8001(3) 0.79792(12) -0.09278(10) 0.0196(5) Uani 1 1 d . . .
H9 H 0.8838 0.8238 -0.0877 0.024 Uiso 1 1 calc R . .
C10 C 0.6184(2) 0.94479(12) -0.08189(9) 0.0140(5) Uani 1 1 d . . .
C11 C 0.4967(2) 0.91014(14) -0.07398(10) 0.0194(5) Uani 1 1 d . . .
H11 H 0.4515 0.9027 -0.0373 0.023 Uiso 1 1 calc R . .
C12 C 0.4509(3) 0.88906(14) -0.12771(11) 0.0235(6) Uani 1 1 d . . .
H12 H 0.3685 0.8629 -0.1354 0.028 Uiso 1 1 calc R . .
C13 C 0.5431(2) 0.90983(15) -0.16846(10) 0.0212(5) Uani 1 1 d . . .
H13 H 0.5373 0.9005 -0.2098 0.025 Uiso 1 1 calc R . .
C14 C 0.6464(2) 0.94455(12) -0.14067(10) 0.0162(5) Uani 1 1 d . . .
H14 H 0.7255 0.9645 -0.1589 0.019 Uiso 1 1 calc R . .
C15 C 0.6916(2) 0.74940(11) 0.04351(9) 0.0114(4) Uani 1 1 d . . .
H15 H 0.6659 0.7053 0.0272 0.014 Uiso 1 1 calc R . .
C16 C 0.6918(2) 0.75105(11) 0.10396(10) 0.0122(5) Uani 1 1 d . . .
C17 C 0.6400(2) 0.68916(12) 0.12981(10) 0.0125(4) Uani 1 1 d . . .
H17 H 0.6096 0.6512 0.1068 0.015 Uiso 1 1 calc R . .
C18 C 0.6323(2) 0.68238(12) 0.18697(10) 0.0140(5) Uani 1 1 d . . .
C19 C 0.6764(2) 0.74126(13) 0.21909(10) 0.0160(5) Uani 1 1 d . . .
H19 H 0.6702 0.7379 0.2588 0.019 Uiso 1 1 calc R . .
C20 C 0.7276(3) 0.80324(12) 0.19675(9) 0.0143(4) Uani 1 1 d . . .
C21 C 0.7401(2) 0.80849(11) 0.13673(9) 0.0117(4) Uani 1 1 d . . .
C22 C 0.5842(2) 0.61426(12) 0.21682(10) 0.0165(5) Uani 1 1 d . . .
C23 C 0.5274(3) 0.56046(14) 0.17526(12) 0.0277(6) Uani 1 1 d . . .
H23A H 0.4532 0.5819 0.1561 0.041 Uiso 1 1 calc R . .
H23B H 0.4996 0.5175 0.1956 0.041 Uiso 1 1 calc R . .
H23C H 0.5931 0.5474 0.1474 0.041 Uiso 1 1 calc R . .
C24 C 0.6983(3) 0.57937(15) 0.24705(12) 0.0311(7) Uani 1 1 d . . .
H24A H 0.7656 0.5676 0.2196 0.047 Uiso 1 1 calc R . .
H24B H 0.6693 0.5356 0.2658 0.047 Uiso 1 1 calc R . .
H24C H 0.7331 0.6126 0.2751 0.047 Uiso 1 1 calc R . .
C25 C 0.4799(3) 0.63232(17) 0.26011(14) 0.0385(8) Uani 1 1 d . . .
H25A H 0.4070 0.6555 0.2412 0.058 Uiso 1 1 calc R . .
H25B H 0.5156 0.6648 0.2885 0.058 Uiso 1 1 calc R . .
H25C H 0.4504 0.5883 0.2783 0.058 Uiso 1 1 calc R . .
C26 C 0.7695(3) 0.86590(12) 0.23454(9) 0.0185(5) Uani 1 1 d . . .
C27 C 0.9156(3) 0.87804(14) 0.22959(11) 0.0234(6) Uani 1 1 d . . .
H27A H 0.9377 0.8889 0.1905 0.035 Uiso 1 1 calc R . .
H27B H 0.9614 0.8348 0.2415 0.035 Uiso 1 1 calc R . .
H27C H 0.9410 0.9182 0.2536 0.035 Uiso 1 1 calc R . .
C28 C 0.6978(3) 0.93456(13) 0.21743(11) 0.0248(6) Uani 1 1 d . . .
H28A H 0.7178 0.9461 0.1782 0.037 Uiso 1 1 calc R . .
H28B H 0.7252 0.9741 0.2417 0.037 Uiso 1 1 calc R . .
H28C H 0.6046 0.9272 0.2215 0.037 Uiso 1 1 calc R . .
C29 C 0.7398(3) 0.85196(14) 0.29690(10) 0.0297(6) Uani 1 1 d . . .
H29A H 0.6469 0.8446 0.3017 0.045 Uiso 1 1 calc R . .
H29B H 0.7673 0.8932 0.3193 0.045 Uiso 1 1 calc R . .
H29C H 0.7863 0.8092 0.3094 0.045 Uiso 1 1 calc R . .
C30 C 0.7486(2) 1.03574(11) -0.04945(9) 0.0132(5) Uani 1 1 d . . .
H30 H 0.7322 1.0538 -0.0861 0.016 Uiso 1 1 calc R . .
C31 C 0.8280(2) 1.08045(12) -0.01477(9) 0.0122(4) Uani 1 1 d . . .
C32 C 0.8761(2) 1.14222(11) -0.04161(10) 0.0162(5) Uani 1 1 d . . .
H32 H 0.8605 1.1484 -0.0807 0.019 Uiso 1 1 calc R . .
C33 C 0.9442(3) 1.19352(14) -0.01340(12) 0.0268(3) Uani 1 1 d . A .
C34 C 0.9658(3) 1.18079(13) 0.04404(12) 0.0268(3) Uani 1 1 d . . .
H34 H 1.0148 1.2152 0.0642 0.032 Uiso 1 1 calc R . .
C35 C 0.9209(2) 1.12162(12) 0.07365(10) 0.0140(5) Uani 1 1 d . . .
C36 C 0.8485(2) 1.06893(10) 0.04378(9) 0.0112(4) Uani 1 1 d . . .
C37 C 0.9452(2) 1.11374(12) 0.13722(10) 0.0151(5) Uani 1 1 d . . .
C38 C 1.0163(3) 1.04338(13) 0.14918(11) 0.0211(5) Uani 1 1 d . . .
H38A H 0.9640 1.0031 0.1359 0.032 Uiso 1 1 calc R . .
H38B H 1.0308 1.0387 0.1897 0.032 Uiso 1 1 calc R . .
H38C H 1.0994 1.0434 0.1296 0.032 Uiso 1 1 calc R . .
C39 C 0.8155(2) 1.11577(13) 0.16835(10) 0.0196(5) Uani 1 1 d . . .
H39A H 0.7752 1.1627 0.1631 0.029 Uiso 1 1 calc R . .
H39B H 0.8299 1.1074 0.2085 0.029 Uiso 1 1 calc R . .
H39C H 0.7586 1.0785 0.1533 0.029 Uiso 1 1 calc R . .
C40 C 1.0279(3) 1.17517(14) 0.16089(11) 0.0240(6) Uani 1 1 d . . .
H40A H 1.1141 1.1735 0.1440 0.036 Uiso 1 1 calc R . .
H40B H 1.0353 1.1700 0.2018 0.036 Uiso 1 1 calc R . .
H40C H 0.9871 1.2211 0.1520 0.036 Uiso 1 1 calc R . .
C41 C 0.9928(3) 1.26145(13) -0.04286(12) 0.0285(6) Uani 1 1 d . . .
C42 C 0.8717(4) 1.2995(2) -0.07193(19) 0.0268(3) Uani 0.652(3) 1 d P A 1
H42A H 0.9002 1.3433 -0.0909 0.040 Uiso 0.652(3) 1 calc PR A 1
H42B H 0.8075 1.3115 -0.0432 0.040 Uiso 0.652(3) 1 calc PR A 1
H42C H 0.8332 1.2670 -0.0995 0.040 Uiso 0.652(3) 1 calc PR A 1
C43 C 1.0550(5) 1.3154(2) -0.0055(2) 0.0268(3) Uani 0.652(3) 1 d P A 1
H43A H 1.1290 1.2936 0.0136 0.040 Uiso 0.652(3) 1 calc PR A 1
H43B H 0.9925 1.3319 0.0225 0.040 Uiso 0.652(3) 1 calc PR A 1
H43C H 1.0845 1.3561 -0.0281 0.040 Uiso 0.652(3) 1 calc PR A 1
C44 C 1.0805(4) 1.2426(2) -0.09055(18) 0.0268(3) Uani 0.652(3) 1 d P A 1
H44A H 1.0337 1.2130 -0.1177 0.040 Uiso 0.652(3) 1 calc PR A 1
H44B H 1.1549 1.2160 -0.0762 0.040 Uiso 0.652(3) 1 calc PR A 1
H44C H 1.1102 1.2865 -0.1090 0.040 Uiso 0.652(3) 1 calc PR A 1
C54 C 0.9982(9) 1.3226(4) 0.0005(4) 0.0268(3) Uani 0.348(3) 1 d P A 2
H54A H 1.0303 1.3661 -0.0176 0.040 Uiso 0.348(3) 1 calc PR A 2
H54B H 1.0563 1.3092 0.0313 0.040 Uiso 0.348(3) 1 calc PR A 2
H54C H 0.9116 1.3312 0.0155 0.040 Uiso 0.348(3) 1 calc PR A 2
C53 C 1.1568(8) 1.2478(4) -0.0488(3) 0.0268(3) Uani 0.348(3) 1 d P A 2
H53A H 1.1731 1.2080 -0.0746 0.040 Uiso 0.348(3) 1 calc PR A 2
H53B H 1.1927 1.2364 -0.0117 0.040 Uiso 0.348(3) 1 calc PR A 2
H53C H 1.1978 1.2913 -0.0633 0.040 Uiso 0.348(3) 1 calc PR A 2
C52 C 0.9565(8) 1.2717(4) -0.0976(3) 0.0268(3) Uani 0.348(3) 1 d P A 2
H52A H 0.9921 1.3170 -0.1113 0.032 Uiso 0.348(3) 1 calc PR A 2
H52B H 0.8621 1.2731 -0.1000 0.032 Uiso 0.348(3) 1 calc PR A 2
H52C H 0.9892 1.2322 -0.1207 0.032 Uiso 0.348(3) 1 calc PR A 2
C1S C 0.7230(4) 0.4510(2) 0.05146(17) 0.0609(11) Uani 1 1 d . . .
H1SA H 0.7842 0.4627 0.0215 0.091 Uiso 1 1 calc R . .
H1SB H 0.6725 0.4936 0.0610 0.091 Uiso 1 1 calc R . .
H1SC H 0.6649 0.4130 0.0386 0.091 Uiso 1 1 calc R . .
O1S O 0.7112(2) 0.40498(12) 0.14452(10) 0.0447(5) Uani 1 1 d . . .
C2S C 0.7953(4) 0.4261(2) 0.10224(19) 0.0630(11) Uani 1 1 d . . .
H2SA H 0.8516 0.3854 0.0918 0.076 Uiso 1 1 calc R . .
H2SB H 0.8509 0.4653 0.1162 0.076 Uiso 1 1 calc R . .
C4S C 0.7720(4) 0.3804(2) 0.19407(19) 0.0657(12) Uani 1 1 d . . .
H4SA H 0.8263 0.4190 0.2100 0.079 Uiso 1 1 calc R . .
H4SB H 0.8285 0.3393 0.1851 0.079 Uiso 1 1 calc R . .
C5S C 0.6732(6) 0.3584(3) 0.23600(19) 0.0897(18) Uani 1 1 d . . .
H5SA H 0.6159 0.3988 0.2440 0.135 Uiso 1 1 calc R . .
H5SB H 0.7160 0.3433 0.2708 0.135 Uiso 1 1 calc R . .
H5SC H 0.6226 0.3185 0.2209 0.135 Uiso 1 1 calc R . .

loop_
_atom_site_aniso_label
_atom_site_aniso_U_11
_atom_site_aniso_U_22
_atom_site_aniso_U_33
_atom_site_aniso_U_23
_atom_site_aniso_U_13
_atom_site_aniso_U_12
In1 0.01133(7) 0.00828(6) 0.00894(6) 0.00115(6) 0.00050(6) -0.00061(6)
Fe1 0.02317(19) 0.01388(16) 0.00837(15) 0.00106(13) -0.00083(14) -0.00654(14)
Cl1 0.0132(3) 0.0171(3) 0.0214(3) 0.0029(2) 0.0038(2) 0.0025(2)
O1 0.0209(9) 0.0125(7) 0.0105(7) 0.0037(6) -0.0022(7) -0.0026(6)
O2 0.0168(9) 0.0099(7) 0.0128(8) 0.0005(6) 0.0007(7) -0.0020(6)
O3 0.0147(8) 0.0147(8) 0.0214(9) 0.0003(7) 0.0041(7) 0.0000(7)
N1 0.0159(9) 0.0110(8) 0.0084(9) -0.0016(7) -0.0005(8) -0.0008(8)
N2 0.0097(9) 0.0112(8) 0.0126(9) 0.0006(8) 0.0002(8) -0.0006(6)
C1 0.0176(13) 0.0160(12) 0.0379(16) -0.0062(11) 0.0044(12) 0.0032(10)
C2 0.0280(16) 0.0387(16) 0.0341(16) 0.0001(13) 0.0106(13) 0.0078(13)
C3 0.0175(12) 0.0334(14) 0.0510(18) 0.0196(15) 0.0095(12) -0.0009(13)
C4 0.0190(14) 0.0224(13) 0.0348(16) 0.0124(12) 0.0046(12) -0.0030(11)
C5 0.0237(14) 0.0099(9) 0.0087(11) 0.0021(8) 0.0002(9) 0.0002(9)
C6 0.0417(17) 0.0133(11) 0.0180(13) 0.0029(10) -0.0063(12) -0.0120(11)
C7 0.065(2) 0.0129(12) 0.0150(13) -0.0021(10) -0.0081(14) -0.0070(13)
C8 0.058(2) 0.0201(12) 0.0122(11) -0.0014(9) 0.0073(13) 0.0088(13)
C9 0.0305(16) 0.0144(11) 0.0140(12) 0.0023(9) 0.0069(10) 0.0040(10)
C10 0.0157(12) 0.0139(10) 0.0123(11) 0.0024(9) -0.0020(9) 0.0001(9)
C11 0.0131(11) 0.0250(12) 0.0199(12) 0.0035(11) 0.0001(9) -0.0043(11)
C12 0.0183(13) 0.0309(14) 0.0213(13) 0.0014(10) -0.0056(10) -0.0080(10)
C13 0.0278(13) 0.0224(12) 0.0135(11) 0.0037(11) -0.0069(9) -0.0039(12)
C14 0.0206(13) 0.0151(11) 0.0128(11) 0.0047(9) -0.0014(10) -0.0027(10)
C15 0.0116(11) 0.0117(10) 0.0110(11) -0.0008(8) 0.0004(8) -0.0008(7)
C16 0.0106(11) 0.0128(10) 0.0133(11) 0.0019(9) 0.0008(8) 0.0023(8)
C17 0.0107(11) 0.0114(10) 0.0154(11) 0.0021(8) 0.0000(9) 0.0001(8)
C18 0.0097(11) 0.0167(11) 0.0157(11) 0.0039(9) 0.0008(9) 0.0018(9)
C19 0.0177(12) 0.0215(12) 0.0090(11) 0.0014(9) 0.0026(9) 0.0007(10)
C20 0.0157(11) 0.0154(10) 0.0119(10) 0.0018(8) 0.0004(10) 0.0029(10)
C21 0.0123(12) 0.0127(9) 0.0102(10) 0.0017(8) -0.0017(9) 0.0012(9)
C22 0.0164(12) 0.0172(11) 0.0160(12) 0.0065(9) 0.0025(10) -0.0002(9)
C23 0.0378(17) 0.0213(13) 0.0239(14) 0.0112(11) -0.0006(12) -0.0114(12)
C24 0.0270(16) 0.0306(15) 0.0357(15) 0.0219(12) -0.0044(11) -0.0047(12)
C25 0.0420(19) 0.0324(16) 0.0411(18) 0.0094(14) 0.0256(15) -0.0014(14)
C26 0.0311(14) 0.0165(11) 0.0079(10) -0.0012(8) 0.0010(10) -0.0009(11)
C27 0.0316(15) 0.0222(13) 0.0163(12) -0.0014(10) -0.0074(11) -0.0046(11)
C28 0.0396(18) 0.0158(11) 0.0191(13) -0.0026(9) 0.0063(12) 0.0023(11)
C29 0.052(2) 0.0252(13) 0.0123(11) -0.0014(10) 0.0042(12) -0.0065(13)
C30 0.0176(14) 0.0136(10) 0.0085(10) 0.0018(7) 0.0010(8) 0.0031(8)
C31 0.0128(10) 0.0096(10) 0.0143(10) 0.0012(8) 0.0021(8) 0.0006(9)
C32 0.0198(12) 0.0151(10) 0.0138(11) 0.0022(9) 0.0044(10) -0.0001(9)
C33 0.0315(8) 0.0179(6) 0.0310(8) 0.0047(6) 0.0030(7) -0.0084(6)
C34 0.0315(8) 0.0179(6) 0.0310(8) 0.0047(6) 0.0030(7) -0.0084(6)
C35 0.0118(11) 0.0151(11) 0.0151(11) -0.0009(9) 0.0022(9) 0.0010(9)
C36 0.0102(11) 0.0096(9) 0.0137(11) 0.0024(8) 0.0027(9) 0.0021(7)
C37 0.0136(12) 0.0155(11) 0.0162(12) -0.0005(9) 0.0004(9) -0.0041(9)
C38 0.0186(13) 0.0233(13) 0.0214(13) -0.0003(10) -0.0041(11) 0.0013(10)
C39 0.0228(13) 0.0236(12) 0.0124(12) -0.0028(9) 0.0017(10) 0.0013(10)
C40 0.0301(15) 0.0224(13) 0.0195(13) -0.0016(10) -0.0051(11) -0.0095(11)
C41 0.0448(17) 0.0179(12) 0.0228(15) 0.0022(11) 0.0043(13) -0.0133(11)
C42 0.0315(8) 0.0179(6) 0.0310(8) 0.0047(6) 0.0030(7) -0.0084(6)
C43 0.0315(8) 0.0179(6) 0.0310(8) 0.0047(6) 0.0030(7) -0.0084(6)
C44 0.0315(8) 0.0179(6) 0.0310(8) 0.0047(6) 0.0030(7) -0.0084(6)
C54 0.0315(8) 0.0179(6) 0.0310(8) 0.0047(6) 0.0030(7) -0.0084(6)
C53 0.0315(8) 0.0179(6) 0.0310(8) 0.0047(6) 0.0030(7) -0.0084(6)
C52 0.0315(8) 0.0179(6) 0.0310(8) 0.0047(6) 0.0030(7) -0.0084(6)
C1S 0.063(2) 0.047(2) 0.073(3) 0.0168(18) 0.030(2) 0.0060(19)
O1S 0.0327(12) 0.0388(11) 0.0627(14) 0.0175(11) -0.0096(11) 0.0006(11)
C2S 0.039(2) 0.065(3) 0.085(3) -0.015(2) 0.016(2) -0.0066(18)
C4S 0.064(3) 0.0425(19) 0.090(3) -0.002(2) -0.042(3) 0.021(2)
C5S 0.131(5) 0.077(3) 0.061(3) 0.039(3) -0.036(3) -0.011(3)

loop_
_atom_type_symbol
_atom_type_description
_atom_type_scat_dispersion_real
_atom_type_scat_dispersion_imag
_atom_type_scat_source
C C 0.0033 0.0016 'International Tables Vol C Tables 4.2.6.8 and 6.1.1.4'
H H 0.0000 0.0000 'International Tables Vol C Tables 4.2.6.8 and 6.1.1.4'
N N 0.0061 0.0033 'International Tables Vol C Tables 4.2.6.8 and 6.1.1.4'
O O 0.0106 0.0060 'International Tables Vol C Tables 4.2.6.8 and 6.1.1.4'
Cl Cl 0.1484 0.1585 'International Tables Vol C Tables 4.2.6.8 and 6.1.1.4'
Fe Fe 0.3463 0.8444 'International Tables Vol C Tables 4.2.6.8 and 6.1.1.4'
In In -0.7276 1.3100 'International Tables Vol C Tables 4.2.6.8 and 6.1.1.4'

loop_
_geom_angle_atom_site_label_1
_geom_angle_atom_site_label_2
_geom_angle_atom_site_label_3
_geom_angle
_geom_angle_site_symmetry_1
_geom_angle_site_symmetry_3
O1 In1 O2 90.62(6) . .
O1 In1 N1 84.35(6) . .
O2 In1 N1 171.50(7) . .
O1 In1 N2 163.80(6) . .
O2 In1 N2 82.89(6) . .
N1 In1 N2 100.15(6) . .
O1 In1 O3 84.27(6) . .
O2 In1 O3 85.80(6) . .
N1 In1 O3 86.87(7) . .
N2 In1 O3 80.47(6) . .
O1 In1 Cl1 101.80(5) . .
O2 In1 Cl1 93.41(5) . .
N1 In1 Cl1 94.33(6) . .
N2 In1 Cl1 93.43(5) . .
O3 In1 Cl1 173.90(4) . .
C10 Fe1 C11 41.47(10) . .
C10 Fe1 C5 108.68(9) . .
C11 Fe1 C5 109.78(9) . .
C10 Fe1 C9 110.76(10) . .
C11 Fe1 C9 139.33(9) . .
C5 Fe1 C9 41.09(9) . .
C10 Fe1 C6 135.86(10) . .
C11 Fe1 C6 108.49(11) . .
C5 Fe1 C6 41.18(10) . .
C9 Fe1 C6 69.35(11) . .
C10 Fe1 C8 141.22(11) . .
C11 Fe1 C8 176.73(11) . .
C5 Fe1 C8 68.16(9) . .
C9 Fe1 C8 40.57(10) . .
C6 Fe1 C8 68.26(11) . .
C10 Fe1 C12 68.87(10) . .
C11 Fe1 C12 40.84(10) . .
C5 Fe1 C12 139.68(10) . .
C9 Fe1 C12 179.17(11) . .
C6 Fe1 C12 111.45(11) . .
C8 Fe1 C12 139.34(11) . .
C10 Fe1 C14 41.10(9) . .
C11 Fe1 C14 69.19(10) . .
C5 Fe1 C14 137.20(10) . .
C9 Fe1 C14 110.98(10) . .
C6 Fe1 C14 176.96(10) . .
C8 Fe1 C14 114.07(10) . .
C12 Fe1 C14 68.23(10) . .
C10 Fe1 C7 176.42(10) . .
C11 Fe1 C7 136.95(12) . .
C5 Fe1 C7 68.34(10) . .
C9 Fe1 C7 68.49(12) . .
C6 Fe1 C7 40.57(10) . .
C8 Fe1 C7 40.21(12) . .
C12 Fe1 C7 111.93(12) . .
C14 Fe1 C7 142.47(10) . .
C10 Fe1 C13 68.59(10) . .
C11 Fe1 C13 68.60(10) . .
C5 Fe1 C13 177.23(10) . .
C9 Fe1 C13 138.87(10) . .
C6 Fe1 C13 141.19(10) . .
C8 Fe1 C13 113.57(10) . .
C12 Fe1 C13 40.34(10) . .
C14 Fe1 C13 40.34(10) . .
C7 Fe1 C13 114.41(11) . .
C21 O1 In1 130.25(14) . .
C36 O2 In1 125.05(14) . .
C1 O3 C4 109.23(18) . .
C1 O3 In1 118.20(13) . .
C4 O3 In1 132.28(14) . .
C15 N1 C5 115.17(18) . .
C15 N1 In1 122.50(14) . .
C5 N1 In1 122.09(13) . .
C30 N2 C10 115.81(19) . .
C30 N2 In1 118.11(15) . .
C10 N2 In1 124.07(13) . .
O3 C1 C2 105.6(2) . .
O3 C1 H1A 110.6 . .
C2 C1 H1A 110.6 . .
O3 C1 H1B 110.6 . .
C2 C1 H1B 110.6 . .
H1A C1 H1B 108.7 . .
C1 C2 C3 103.2(2) . .
C1 C2 H2A 111.1 . .
C3 C2 H2A 111.1 . .
C1 C2 H2B 111.1 . .
C3 C2 H2B 111.1 . .
H2A C2 H2B 109.1 . .
C4 C3 C2 101.3(2) . .
C4 C3 H3A 111.5 . .
C2 C3 H3A 111.5 . .
C4 C3 H3B 111.5 . .
C2 C3 H3B 111.5 . .
H3A C3 H3B 109.3 . .
O3 C4 C3 105.4(2) . .
O3 C4 H4A 110.7 . .
C3 C4 H4A 110.7 . .
O3 C4 H4B 110.7 . .
C3 C4 H4B 110.7 . .
H4A C4 H4B 108.8 . .
N1 C5 C9 124.9(2) . .
N1 C5 C6 126.5(2) . .
C9 C5 C6 108.6(2) . .
N1 C5 Fe1 125.35(15) . .
C9 C5 Fe1 69.89(13) . .
C6 C5 Fe1 69.93(14) . .
C7 C6 C5 107.1(2) . .
C7 C6 Fe1 70.23(15) . .
C5 C6 Fe1 68.89(13) . .
C7 C6 H6 126.5 . .
C5 C6 H6 126.5 . .
Fe1 C6 H6 126.5 . .
C8 C7 C6 108.3(2) . .
C8 C7 Fe1 69.59(14) . .
C6 C7 Fe1 69.20(14) . .
C8 C7 H7 125.8 . .
C6 C7 H7 125.8 . .
Fe1 C7 H7 125.8 . .
C7 C8 C9 109.2(2) . .
C7 C8 Fe1 70.20(16) . .
C9 C8 Fe1 69.42(14) . .
C7 C8 H8 125.4 . .
C9 C8 H8 125.4 . .
Fe1 C8 H8 125.4 . .
C8 C9 C5 106.8(2) . .
C8 C9 Fe1 70.02(16) . .
C5 C9 Fe1 69.03(14) . .
C8 C9 H9 126.6 . .
C5 C9 H9 126.6 . .
Fe1 C9 H9 126.6 . .
N2 C10 C14 126.8(2) . .
N2 C10 C11 125.4(2) . .
C14 C10 C11 107.9(2) . .
N2 C10 Fe1 125.99(16) . .
C14 C10 Fe1 70.57(14) . .
C11 C10 Fe1 69.32(14) . .
C12 C11 C10 107.6(2) . .
C12 C11 Fe1 70.59(15) . .
C10 C11 Fe1 69.21(13) . .
C12 C11 H11 126.2 . .
C10 C11 H11 126.2 . .
Fe1 C11 H11 126.2 . .
C13 C12 C11 108.3(2) . .
C13 C12 Fe1 70.24(15) . .
C11 C12 Fe1 68.57(14) . .
C13 C12 H12 125.8 . .
C11 C12 H12 125.8 . .
Fe1 C12 H12 125.8 . .
C12 C13 C14 108.5(2) . .
C12 C13 Fe1 69.42(15) . .
C14 C13 Fe1 69.48(13) . .
C12 C13 H13 125.8 . .
C14 C13 H13 125.8 . .
Fe1 C13 H13 125.8 . .
C13 C14 C10 107.7(2) . .
C13 C14 Fe1 70.18(14) . .
C10 C14 Fe1 68.33(13) . .
C13 C14 H14 126.1 . .
C10 C14 H14 126.1 . .
Fe1 C14 H14 126.1 . .
N1 C15 C16 129.2(2) . .
N1 C15 H15 115.4 . .
C16 C15 H15 115.4 . .
C17 C16 C21 120.9(2) . .
C17 C16 C15 114.6(2) . .
C21 C16 C15 124.5(2) . .
C18 C17 C16 122.0(2) . .
C18 C17 H17 119.0 . .
C16 C17 H17 119.0 . .
C17 C18 C19 116.5(2) . .
C17 C18 C22 123.6(2) . .
C19 C18 C22 119.9(2) . .
C20 C19 C18 124.6(2) . .
C20 C19 H19 117.7 . .
C18 C19 H19 117.7 . .
C19 C20 C21 118.3(2) . .
C19 C20 C26 121.5(2) . .
C21 C20 C26 120.19(19) . .
O1 C21 C16 122.84(19) . .
O1 C21 C20 119.61(19) . .
C16 C21 C20 117.5(2) . .
C23 C22 C24 108.7(2) . .
C23 C22 C25 108.0(2) . .
C24 C22 C25 108.9(2) . .
C23 C22 C18 111.7(2) . .
C24 C22 C18 108.6(2) . .
C25 C22 C18 110.9(2) . .
C22 C23 H23A 109.5 . .
C22 C23 H23B 109.5 . .
H23A C23 H23B 109.5 . .
C22 C23 H23C 109.5 . .
H23A C23 H23C 109.5 . .
H23B C23 H23C 109.5 . .
C22 C24 H24A 109.5 . .
C22 C24 H24B 109.5 . .
H24A C24 H24B 109.5 . .
C22 C24 H24C 109.5 . .
H24A C24 H24C 109.5 . .
H24B C24 H24C 109.5 . .
C22 C25 H25A 109.5 . .
C22 C25 H25B 109.5 . .
H25A C25 H25B 109.5 . .
C22 C25 H25C 109.5 . .
H25A C25 H25C 109.5 . .
H25B C25 H25C 109.5 . .
C27 C26 C29 107.2(2) . .
C27 C26 C28 109.5(2) . .
C29 C26 C28 107.5(2) . .
C27 C26 C20 110.2(2) . .
C29 C26 C20 112.21(19) . .
C28 C26 C20 110.1(2) . .
C26 C27 H27A 109.5 . .
C26 C27 H27B 109.5 . .
H27A C27 H27B 109.5 . .
C26 C27 H27C 109.5 . .
H27A C27 H27C 109.5 . .
H27B C27 H27C 109.5 . .
C26 C28 H28A 109.5 . .
C26 C28 H28B 109.5 . .
H28A C28 H28B 109.5 . .
C26 C28 H28C 109.5 . .
H28A C28 H28C 109.5 . .
H28B C28 H28C 109.5 . .
C26 C29 H29A 109.5 . .
C26 C29 H29B 109.5 . .
H29A C29 H29B 109.5 . .
C26 C29 H29C 109.5 . .
H29A C29 H29C 109.5 . .
H29B C29 H29C 109.5 . .
N2 C30 C31 129.8(2) . .
N2 C30 H30 115.1 . .
C31 C30 H30 115.1 . .
C32 C31 C36 120.9(2) . .
C32 C31 C30 114.80(19) . .
C36 C31 C30 124.02(19) . .
C33 C32 C31 122.3(2) . .
C33 C32 H32 118.8 . .
C31 C32 H32 118.8 . .
C32 C33 C34 116.2(2) . .
C32 C33 C41 121.7(2) . .
C34 C33 C41 122.1(2) . .
C35 C34 C33 125.0(2) . .
C35 C34 H34 117.5 . .
C33 C34 H34 117.5 . .
C34 C35 C36 118.2(2) . .
C34 C35 C37 121.2(2) . .
C36 C35 C37 120.6(2) . .
O2 C36 C31 121.71(19) . .
O2 C36 C35 120.8(2) . .
C31 C36 C35 117.41(19) . .
C38 C37 C39 110.6(2) . .
C38 C37 C40 107.7(2) . .
C39 C37 C40 107.0(2) . .
C38 C37 C35 110.0(2) . .
C39 C37 C35 109.17(19) . .
C40 C37 C35 112.3(2) . .
C37 C38 H38A 109.5 . .
C37 C38 H38B 109.5 . .
H38A C38 H38B 109.5 . .
C37 C38 H38C 109.5 . .
H38A C38 H38C 109.5 . .
H38B C38 H38C 109.5 . .
C37 C39 H39A 109.5 . .
C37 C39 H39B 109.5 . .
H39A C39 H39B 109.5 . .
C37 C39 H39C 109.5 . .
H39A C39 H39C 109.5 . .
H39B C39 H39C 109.5 . .
C37 C40 H40A 109.5 . .
C37 C40 H40B 109.5 . .
H40A C40 H40B 109.5 . .
C37 C40 H40C 109.5 . .
H40A C40 H40C 109.5 . .
H40B C40 H40C 109.5 . .
C52 C41 C43 126.3(4) . .
C52 C41 C44 58.6(4) . .
C43 C41 C44 110.4(3) . .
C52 C41 C33 117.4(4) . .
C43 C41 C33 115.4(3) . .
C44 C41 C33 110.5(2) . .
C52 C41 C54 123.0(5) . .
C43 C41 C54 23.6(3) . .
C44 C41 C54 131.3(4) . .
C33 C41 C54 108.6(4) . .
C52 C41 C42 46.5(4) . .
C43 C41 C42 107.3(3) . .
C44 C41 C42 104.7(3) . .
C33 C41 C42 107.9(2) . .
C54 C41 C42 89.4(4) . .
C52 C41 C53 102.4(5) . .
C43 C41 C53 73.9(3) . .
C44 C41 C53 45.9(3) . .
C33 C41 C53 103.8(3) . .
C54 C41 C53 97.4(5) . .
C42 C41 C53 143.5(3) . .
C41 C42 H42A 109.5 . .
C41 C42 H42B 109.5 . .
C41 C42 H42C 109.5 . .
C41 C43 H43A 109.5 . .
C41 C43 H43B 109.5 . .
C41 C43 H43C 109.5 . .
C41 C44 H44A 109.5 . .
C41 C44 H44B 109.5 . .
C41 C44 H44C 109.5 . .
C41 C54 H54A 109.5 . .
C41 C54 H54B 109.5 . .
H54A C54 H54B 109.5 . .
C41 C54 H54C 109.5 . .
H54A C54 H54C 109.5 . .
H54B C54 H54C 109.5 . .
C41 C53 H53A 109.5 . .
C41 C53 H53B 109.5 . .
H53A C53 H53B 109.5 . .
C41 C53 H53C 109.5 . .
H53A C53 H53C 109.5 . .
H53B C53 H53C 109.5 . .
C41 C52 H52A 109.5 . .
C41 C52 H52B 109.5 . .
H52A C52 H52B 109.5 . .
C41 C52 H52C 109.5 . .
H52A C52 H52C 109.5 . .
H52B C52 H52C 109.5 . .
C2S C1S H1SA 109.5 . .
C2S C1S H1SB 109.5 . .
H1SA C1S H1SB 109.5 . .
C2S C1S H1SC 109.5 . .
H1SA C1S H1SC 109.5 . .
H1SB C1S H1SC 109.5 . .
C2S O1S C4S 114.6(3) . .
O1S C2S C1S 111.0(3) . .
O1S C2S H2SA 109.4 . .
C1S C2S H2SA 109.4 . .
O1S C2S H2SB 109.4 . .
C1S C2S H2SB 109.4 . .
H2SA C2S H2SB 108.0 . .
O1S C4S C5S 110.0(3) . .
O1S C4S H4SA 109.7 . .
C5S C4S H4SA 109.7 . .
O1S C4S H4SB 109.7 . .
C5S C4S H4SB 109.7 . .
H4SA C4S H4SB 108.2 . .
C4S C5S H5SA 109.5 . .
C4S C5S H5SB 109.5 . .
H5SA C5S H5SB 109.5 . .
C4S C5S H5SC 109.5 . .
H5SA C5S H5SC 109.5 . .
H5SB C5S H5SC 109.5 . .

loop_
_geom_bond_atom_site_label_1
_geom_bond_atom_site_label_2
_geom_bond_distance
_geom_bond_site_symmetry_2
In1 O1 2.0917(15) .
In1 O2 2.1020(15) .
In1 N1 2.2484(17) .
In1 N2 2.2562(19) .
In1 O3 2.3918(16) .
In1 Cl1 2.4425(6) .
Fe1 C10 2.019(2) .
Fe1 C11 2.021(3) .
Fe1 C5 2.028(2) .
Fe1 C9 2.039(3) .
Fe1 C6 2.042(2) .
Fe1 C8 2.047(3) .
Fe1 C12 2.047(3) .
Fe1 C14 2.049(2) .
Fe1 C7 2.055(3) .
Fe1 C13 2.058(2) .
O1 C21 1.310(3) .
O2 C36 1.316(2) .
O3 C1 1.453(3) .
O3 C4 1.453(3) .
N1 C15 1.307(3) .
N1 C5 1.426(3) .
N2 C30 1.296(3) .
N2 C10 1.423(3) .
C1 C2 1.502(4) .
C1 H1A 0.9900 .
C1 H1B 0.9900 .
C2 C3 1.523(4) .
C2 H2A 0.9900 .
C2 H2B 0.9900 .
C3 C4 1.511(4) .
C3 H3A 0.9900 .
C3 H3B 0.9900 .
C4 H4A 0.9900 .
C4 H4B 0.9900 .
C5 C9 1.427(3) .
C5 C6 1.431(3) .
C6 C7 1.421(4) .
C6 H6 1.0000 .
C7 C8 1.410(4) .
C7 H7 1.0000 .
C8 C9 1.417(4) .
C8 H8 1.0000 .
C9 H9 1.0000 .
C10 C14 1.428(3) .
C10 C11 1.430(3) .
C11 C12 1.420(3) .
C11 H11 1.0000 .
C12 C13 1.416(3) .
C12 H12 1.0000 .
C13 C14 1.416(3) .
C13 H13 1.0000 .
C14 H14 1.0000 .
C15 C16 1.439(3) .
C15 H15 0.9500 .
C16 C17 1.416(3) .
C16 C21 1.419(3) .
C17 C18 1.368(3) .
C17 H17 0.9500 .
C18 C19 1.416(3) .
C18 C22 1.541(3) .
C19 C20 1.381(3) .
C19 H19 0.9500 .
C20 C21 1.438(3) .
C20 C26 1.539(3) .
C22 C23 1.529(4) .
C22 C24 1.530(3) .
C22 C25 1.531(4) .
C23 H23A 0.9800 .
C23 H23B 0.9800 .
C23 H23C 0.9800 .
C24 H24A 0.9800 .
C24 H24B 0.9800 .
C24 H24C 0.9800 .
C25 H25A 0.9800 .
C25 H25B 0.9800 .
C25 H25C 0.9800 .
C26 C27 1.536(4) .
C26 C29 1.538(3) .
C26 C28 1.538(3) .
C27 H27A 0.9800 .
C27 H27B 0.9800 .
C27 H27C 0.9800 .
C28 H28A 0.9800 .
C28 H28B 0.9800 .
C28 H28C 0.9800 .
C29 H29A 0.9800 .
C29 H29B 0.9800 .
C29 H29C 0.9800 .
C30 C31 1.434(3) .
C30 H30 0.9500 .
C31 C32 1.410(3) .
C31 C36 1.426(3) .
C32 C33 1.367(4) .
C32 H32 0.9500 .
C33 C34 1.405(4) .
C33 C41 1.535(3) .
C34 C35 1.392(3) .
C34 H34 0.9500 .
C35 C36 1.428(3) .
C35 C37 1.540(3) .
C37 C38 1.534(3) .
C37 C39 1.535(3) .
C37 C40 1.540(3) .
C38 H38A 0.9800 .
C38 H38B 0.9800 .
C38 H38C 0.9800 .
C39 H39A 0.9800 .
C39 H39B 0.9800 .
C39 H39C 0.9800 .
C40 H40A 0.9800 .
C40 H40B 0.9800 .
C40 H40C 0.9800 .
C41 C52 1.370(8) .
C41 C43 1.491(5) .
C41 C44 1.496(5) .
C41 C54 1.541(9) .
C41 C42 1.601(5) .
C41 C53 1.725(8) .
C42 H42A 0.9800 .
C42 H42B 0.9800 .
C42 H42C 0.9800 .
C43 H43A 0.9800 .
C43 H43B 0.9800 .
C43 H43C 0.9800 .
C44 H44A 0.9800 .
C44 H44B 0.9800 .
C44 H44C 0.9800 .
C54 H54A 0.9800 .
C54 H54B 0.9800 .
C54 H54C 0.9800 .
C53 H53A 0.9800 .
C53 H53B 0.9800 .
C53 H53C 0.9800 .
C52 H52A 0.9800 .
C52 H52B 0.9800 .
C52 H52C 0.9800 .
C1S C2S 1.496(6) .
C1S H1SA 0.9800 .
C1S H1SB 0.9800 .
C1S H1SC 0.9800 .
O1S C2S 1.389(4) .
O1S C4S 1.413(4) .
C2S H2SA 0.9900 .
C2S H2SB 0.9900 .
C4S C5S 1.488(7) .
C4S H4SA 0.9900 .
C4S H4SB 0.9900 .
C5S H5SA 0.9800 .
C5S H5SB 0.9800 .
C5S H5SC 0.9800 .
